data_4133035
loop_
_publ_author_name
'Ahuja, Sapna'
'Raghunathan, Ramya'
'Kumarasamy, Elango'
'Jockusch, Steffen'
'Sivaguru, Jayaraman'

_publ_section_title
;
 Realizing the Photoene Reaction with Alkenes under Visible Light
 Irradiation and Bypassing the Favored [2 + 2]-Photocycloaddition.
;
_journal_issue 41
_journal_name_full 'Journal of the American Chemical Society'
_journal_page_first 13185
_journal_page_last 13189
_journal_paper_doi 10.1021/jacs.8b08100
_journal_volume 140
_journal_year 2018
_chemical_absolute_configuration ad
_chemical_formula_moiety 'C15 H17 N O2'
_chemical_formula_sum 'C15 H17 N O2'
_chemical_formula_weight 243.30
_space_group_crystal_system orthorhombic
_space_group_IT_number 19
_space_group_name_Hall 'P 2ac 2ab'
_space_group_name_H-M_alt 'P 21 21 21'
_atom_sites_solution_hydrogens geom
_atom_sites_solution_primary direct
_atom_sites_solution_secondary difmap
_audit_creation_date 2012-08-16
_audit_creation_method
;
  Olex2 1.2-beta
  (compiled 2012.08.08 svn.r2440, GUI svn.r4300)
;
_cell_angle_alpha 90.00
_cell_angle_beta 90.00
_cell_angle_gamma 90.00
_cell_formula_units_Z 8
_cell_length_a 10.8270(3)
_cell_length_b 11.5685(3)
_cell_length_c 21.0508(5)
_cell_measurement_reflns_used 9910
_cell_measurement_temperature 100(2)
_cell_measurement_theta_max 67.42
_cell_measurement_theta_min 4.20
_cell_volume 2636.66(12)
_computing_data_reduction 'SAINT v7.68A (Bruker, 2009)'
_computing_molecular_graphics
;
O. V. Dolomanov, L. J. Bourhis, R. J. Gildea, J. A. K. Howard and H. Puschmann,
OLEX2: a complete structure solution, refinement and analysis program.
J. Appl. Cryst. (2009). 42, 339-341.
;
_computing_publication_material
;
O. V. Dolomanov, L. J. Bourhis, R. J. Gildea, J. A. K. Howard and H. Puschmann,
OLEX2: a complete structure solution, refinement and analysis program.
J. Appl. Cryst. (2009). 42, 339-341.
;
_computing_structure_refinement
;
SHELXL, G.M. Sheldrick, Acta Cryst.
(2008). A64, 112-122
;
_computing_structure_solution 'SHELXS-97 (Sheldrick, 1990)'
_diffrn_ambient_temperature 100(2)
_diffrn_measured_fraction_theta_full 0.991
_diffrn_measured_fraction_theta_max 0.991
_diffrn_measurement_device_type 'Bruker APEX-II CCD'
_diffrn_measurement_method '\f and \w scans'
_diffrn_radiation_monochromator graphite
_diffrn_radiation_type CuK\a
_diffrn_radiation_wavelength 1.54178
_diffrn_reflns_av_R_equivalents 0.0236
_diffrn_reflns_av_unetI/netI 0.0165
_diffrn_reflns_limit_h_max 12
_diffrn_reflns_limit_h_min -12
_diffrn_reflns_limit_k_max 13
_diffrn_reflns_limit_k_min -13
_diffrn_reflns_limit_l_max 24
_diffrn_reflns_limit_l_min -24
_diffrn_reflns_number 21780
_diffrn_reflns_theta_full 67.41
_diffrn_reflns_theta_max 67.41
_diffrn_reflns_theta_min 4.20
_diffrn_source 'fine-focus sealed tube'
_diffrn_standards_number 0
_exptl_absorpt_coefficient_mu 0.649
_exptl_absorpt_correction_T_max 0.7529
_exptl_absorpt_correction_T_min 0.6991
_exptl_absorpt_correction_type multi-scan
_exptl_absorpt_process_details
;
SADABS-2008/1 (Bruker,2008) was used for absorption correction.
wR2(int) was 0.0500 before and 0.0357 after correction.
The Ratio of minimum to maximum transmission is 0.9285.
The \l/2 correction factor is 0.0015.
;
_exptl_crystal_colour 'clear colourless'
_exptl_crystal_colour_lustre clear
_exptl_crystal_colour_primary colourless
_exptl_crystal_density_diffrn 1.226
_exptl_crystal_density_method 'not measured'
_exptl_crystal_description rod
_exptl_crystal_F_000 1040
_exptl_crystal_size_max 0.2
_exptl_crystal_size_mid 0.085
_exptl_crystal_size_min 0.032
_refine_diff_density_max 0.105
_refine_diff_density_min -0.208
_refine_diff_density_rms 0.034
_refine_ls_abs_structure_details 'Flack H D (1983), Acta Cryst. A39, 876-881'
_refine_ls_abs_structure_Flack -0.02(12)
_refine_ls_extinction_method none
_refine_ls_goodness_of_fit_ref 1.057
_refine_ls_hydrogen_treatment constr
_refine_ls_matrix_type full
_refine_ls_number_parameters 333
_refine_ls_number_reflns 4661
_refine_ls_number_restraints 0
_refine_ls_restrained_S_all 1.057
_refine_ls_R_factor_all 0.0272
_refine_ls_R_factor_gt 0.0261
_refine_ls_shift/su_max 0.001
_refine_ls_shift/su_mean 0.000
_refine_ls_structure_factor_coef Fsqd
_refine_ls_weighting_details 'calc w=1/[\s^2^(Fo^2^)+(0.0403P)^2^+0.3305P] where P=(Fo^2^+2Fc^2^)/3'
_refine_ls_weighting_scheme calc
_refine_ls_wR_factor_gt 0.0653
_refine_ls_wR_factor_ref 0.0661
_reflns_number_gt 4536
_reflns_number_total 4661
_reflns_threshold_expression >2sigma(I)
_cod_data_source_file ja8b08100_si_002.cif
_cod_data_source_block 1
_cod_database_code 4133035

loop_
_space_group_symop_id
_space_group_symop_operation_xyz
1 'x, y, z'
2 'x+1/2, -y+1/2, -z'
3 '-x, y+1/2, -z+1/2'
4 '-x+1/2, -y, z+1/2'

loop_
_atom_site_label
_atom_site_type_symbol
_atom_site_fract_x
_atom_site_fract_y
_atom_site_fract_z
_atom_site_U_iso_or_equiv
_atom_site_adp_type
_atom_site_occupancy
_atom_site_symmetry_multiplicity
_atom_site_calc_flag
_atom_site_refinement_flags
O1 O 0.60459(8) 0.58884(7) 0.44784(4) 0.02528(19) Uani 1 1 d .
O2 O 0.29509(8) 0.32293(8) 0.43667(4) 0.0276(2) Uani 1 1 d .
O3 O 0.60889(9) 0.78017(8) 0.68435(4) 0.0292(2) Uani 1 1 d .
O4 O 0.90606(8) 0.50461(7) 0.70589(4) 0.02479(19) Uani 1 1 d .
N1 N 0.43837(9) 0.46532(8) 0.46109(4) 0.0189(2) Uani 1 1 d .
N2 N 0.74912(9) 0.63939(8) 0.71556(4) 0.0178(2) Uani 1 1 d .
C1 C 0.34584(12) 0.37320(14) 0.29768(6) 0.0341(3) Uani 1 1 d .
H1A H 0.3886 0.3975 0.2589 0.051 Uiso 1 1 calc R
H1B H 0.2592 0.3975 0.2956 0.051 Uiso 1 1 calc R
H1C H 0.3500 0.2889 0.3016 0.051 Uiso 1 1 calc R
C2 C 0.40593(11) 0.42739(11) 0.35371(6) 0.0235(3) Uani 1 1 d .
C3 C 0.36917(11) 0.39536(11) 0.42043(6) 0.0210(3) Uani 1 1 d .
C4 C 0.44709(11) 0.44626(9) 0.52864(5) 0.0178(2) Uani 1 1 d .
C5 C 0.37261(10) 0.50515(10) 0.57284(5) 0.0173(2) Uani 1 1 d .
C6 C 0.28308(11) 0.60399(10) 0.55572(5) 0.0197(2) Uani 1 1 d .
C7 C 0.19400(12) 0.57284(11) 0.50123(6) 0.0259(3) Uani 1 1 d .
H7A H 0.1584 0.4962 0.5090 0.039 Uiso 1 1 calc R
H7B H 0.2393 0.5721 0.4609 0.039 Uiso 1 1 calc R
H7C H 0.1277 0.6304 0.4991 0.039 Uiso 1 1 calc R
C8 C 0.35931(12) 0.71101(10) 0.53708(6) 0.0240(3) Uani 1 1 d .
H8A H 0.3035 0.7753 0.5273 0.036 Uiso 1 1 calc R
H8B H 0.4095 0.6931 0.4996 0.036 Uiso 1 1 calc R
H8C H 0.4134 0.7327 0.5724 0.036 Uiso 1 1 calc R
C9 C 0.38876(11) 0.47157(10) 0.63628(5) 0.0193(2) Uani 1 1 d .
H9 H 0.3393 0.5074 0.6679 0.023 Uiso 1 1 calc R
C10 C 0.47375(11) 0.38824(10) 0.65497(5) 0.0201(2) Uani 1 1 d .
H10 H 0.4802 0.3674 0.6985 0.024 Uiso 1 1 calc R
C11 C 0.54893(11) 0.33556(10) 0.61044(6) 0.0216(2) Uani 1 1 d .
H11 H 0.6095 0.2808 0.6230 0.026 Uiso 1 1 calc R
C12 C 0.53385(11) 0.36447(10) 0.54730(6) 0.0201(2) Uani 1 1 d .
H12 H 0.5836 0.3278 0.5161 0.024 Uiso 1 1 calc R
C13 C 0.52454(11) 0.52858(10) 0.42548(5) 0.0197(2) Uani 1 1 d .
C14 C 0.49603(11) 0.50509(11) 0.35752(5) 0.0235(3) Uani 1 1 d .
H14 H 0.5361 0.5402 0.3223 0.028 Uiso 1 1 calc R
C15 C 0.20264(12) 0.63809(11) 0.61299(6) 0.0259(3) Uani 1 1 d .
H15A H 0.2557 0.6654 0.6476 0.039 Uiso 1 1 calc R
H15B H 0.1553 0.5708 0.6273 0.039 Uiso 1 1 calc R
H15C H 0.1457 0.6999 0.6005 0.039 Uiso 1 1 calc R
C16 C 0.83527(12) 0.48181(11) 0.56707(6) 0.0257(3) Uani 1 1 d .
H16A H 0.7914 0.4905 0.5266 0.039 Uiso 1 1 calc R
H16B H 0.8278 0.4018 0.5819 0.039 Uiso 1 1 calc R
H16C H 0.9227 0.5009 0.5611 0.039 Uiso 1 1 calc R
C17 C 0.78047(10) 0.56123(10) 0.61509(5) 0.0198(2) Uani 1 1 d .
C18 C 0.82316(10) 0.56097(10) 0.68296(5) 0.0187(2) Uani 1 1 d .
C19 C 0.77295(10) 0.67917(10) 0.77938(5) 0.0179(2) Uani 1 1 d .
C20 C 0.71215(10) 0.63366(10) 0.83275(5) 0.0164(2) Uani 1 1 d .
C21 C 0.74524(11) 0.68286(10) 0.89120(6) 0.0192(2) Uani 1 1 d .
H21 H 0.7063 0.6553 0.9287 0.023 Uiso 1 1 calc R
C22 C 0.83251(11) 0.77016(10) 0.89652(6) 0.0210(3) Uani 1 1 d .
H22 H 0.8519 0.8011 0.9371 0.025 Uiso 1 1 calc R
C23 C 0.69271(11) 0.64078(11) 0.60937(6) 0.0229(3) Uani 1 1 d .
H23 H 0.6491 0.6582 0.5714 0.027 Uiso 1 1 calc R
C24 C 0.67362(11) 0.69810(10) 0.67160(6) 0.0208(2) Uani 1 1 d .
C25 C 0.86067(11) 0.76659(10) 0.78463(6) 0.0222(3) Uani 1 1 d .
H25 H 0.8999 0.7952 0.7474 0.027 Uiso 1 1 calc R
C26 C 0.89151(11) 0.81243(10) 0.84310(6) 0.0234(3) Uani 1 1 d .
H26 H 0.9519 0.8717 0.8465 0.028 Uiso 1 1 calc R
C27 C 0.61451(10) 0.53696(10) 0.82955(5) 0.0179(2) Uani 1 1 d .
C28 C 0.50688(11) 0.57068(10) 0.78588(6) 0.0206(2) Uani 1 1 d .
H28A H 0.4417 0.5121 0.7888 0.031 Uiso 1 1 calc R
H28B H 0.5363 0.5757 0.7419 0.031 Uiso 1 1 calc R
H28C H 0.4738 0.6458 0.7990 0.031 Uiso 1 1 calc R
C29 C 0.67321(11) 0.42311(10) 0.80641(6) 0.0215(2) Uani 1 1 d .
H29A H 0.6105 0.3620 0.8060 0.032 Uiso 1 1 calc R
H29B H 0.7405 0.4011 0.8351 0.032 Uiso 1 1 calc R
H29C H 0.7060 0.4338 0.7634 0.032 Uiso 1 1 calc R
C30 C 0.55862(12) 0.51176(11) 0.89526(6) 0.0257(3) Uani 1 1 d .
H30A H 0.5210 0.5823 0.9122 0.039 Uiso 1 1 calc R
H30B H 0.6238 0.4854 0.9241 0.039 Uiso 1 1 calc R
H30C H 0.4955 0.4515 0.8913 0.039 Uiso 1 1 calc R

loop_
_atom_site_aniso_label
_atom_site_aniso_U_11
_atom_site_aniso_U_22
_atom_site_aniso_U_33
_atom_site_aniso_U_23
_atom_site_aniso_U_13
_atom_site_aniso_U_12
O1 0.0245(5) 0.0255(4) 0.0258(4) 0.0010(4) 0.0010(4) -0.0058(4)
O2 0.0255(5) 0.0301(5) 0.0272(5) -0.0052(4) 0.0014(4) -0.0082(4)
O3 0.0328(5) 0.0287(5) 0.0262(5) 0.0034(4) 0.0013(4) 0.0138(4)
O4 0.0222(4) 0.0303(5) 0.0219(4) -0.0007(4) -0.0004(3) 0.0095(4)
N1 0.0199(5) 0.0209(5) 0.0160(5) -0.0005(4) 0.0010(4) -0.0030(4)
N2 0.0192(5) 0.0196(5) 0.0146(5) 0.0006(4) 0.0011(4) 0.0042(4)
C1 0.0218(7) 0.0591(9) 0.0215(6) -0.0078(6) -0.0023(5) 0.0022(6)
C2 0.0174(6) 0.0342(7) 0.0189(6) -0.0025(5) 0.0002(4) 0.0054(5)
C3 0.0179(6) 0.0240(6) 0.0210(6) -0.0032(5) -0.0001(5) 0.0001(5)
C4 0.0194(6) 0.0182(5) 0.0159(6) 0.0001(4) -0.0007(4) -0.0039(5)
C5 0.0168(5) 0.0165(6) 0.0186(5) -0.0014(4) -0.0010(4) -0.0033(4)
C6 0.0208(6) 0.0185(6) 0.0199(6) 0.0003(5) -0.0004(5) 0.0009(5)
C7 0.0236(6) 0.0241(6) 0.0301(7) 0.0006(5) -0.0064(5) 0.0022(5)
C8 0.0246(6) 0.0183(6) 0.0290(7) 0.0018(5) 0.0002(5) 0.0015(5)
C9 0.0214(6) 0.0185(6) 0.0180(6) -0.0026(4) 0.0011(5) -0.0025(5)
C10 0.0235(6) 0.0191(6) 0.0178(6) 0.0010(4) -0.0027(5) -0.0034(5)
C11 0.0209(6) 0.0184(6) 0.0256(6) 0.0022(5) -0.0017(5) 0.0007(5)
C12 0.0202(6) 0.0177(5) 0.0223(6) -0.0018(5) 0.0040(5) -0.0005(5)
C13 0.0187(6) 0.0200(6) 0.0203(6) 0.0026(5) 0.0012(5) 0.0014(5)
C14 0.0209(6) 0.0317(7) 0.0178(6) 0.0038(5) 0.0018(4) 0.0037(5)
C15 0.0269(6) 0.0236(6) 0.0272(7) 0.0016(5) 0.0036(5) 0.0061(5)
C16 0.0254(6) 0.0317(7) 0.0201(6) -0.0027(5) 0.0026(5) 0.0002(5)
C17 0.0193(6) 0.0233(6) 0.0169(6) 0.0021(5) 0.0027(5) -0.0032(5)
C18 0.0172(6) 0.0200(6) 0.0189(6) 0.0018(4) 0.0025(4) -0.0003(5)
C19 0.0174(6) 0.0175(6) 0.0188(6) -0.0005(4) -0.0005(4) 0.0038(5)
C20 0.0154(5) 0.0161(5) 0.0176(5) 0.0005(4) -0.0007(4) 0.0033(4)
C21 0.0202(6) 0.0186(6) 0.0190(5) 0.0017(5) -0.0012(5) 0.0023(5)
C22 0.0225(6) 0.0172(6) 0.0232(6) -0.0018(5) -0.0059(5) 0.0024(5)
C23 0.0228(6) 0.0292(6) 0.0166(6) 0.0042(5) -0.0006(5) 0.0006(5)
C24 0.0187(6) 0.0230(6) 0.0208(6) 0.0039(5) 0.0024(5) 0.0023(5)
C25 0.0202(6) 0.0209(6) 0.0254(6) 0.0034(5) 0.0045(5) -0.0002(5)
C26 0.0197(6) 0.0181(6) 0.0323(7) -0.0002(5) -0.0022(5) -0.0037(5)
C27 0.0170(5) 0.0182(5) 0.0184(6) -0.0004(4) -0.0004(4) -0.0023(4)
C28 0.0178(5) 0.0201(6) 0.0239(6) -0.0021(5) -0.0019(5) -0.0007(5)
C29 0.0201(6) 0.0181(6) 0.0263(6) 0.0013(5) -0.0007(5) -0.0012(5)
C30 0.0294(6) 0.0257(6) 0.0219(6) -0.0001(5) 0.0031(5) -0.0091(5)

loop_
_atom_type_symbol
_atom_type_description
_atom_type_scat_dispersion_real
_atom_type_scat_dispersion_imag
_atom_type_scat_source
C C 0.0181 0.0091 'International Tables Vol C Tables 4.2.6.8 and 6.1.1.4'
H H 0.0000 0.0000 'International Tables Vol C Tables 4.2.6.8 and 6.1.1.4'
N N 0.0311 0.0180 'International Tables Vol C Tables 4.2.6.8 and 6.1.1.4'
O O 0.0492 0.0322 'International Tables Vol C Tables 4.2.6.8 and 6.1.1.4'

loop_
_geom_angle_atom_site_label_1
_geom_angle_atom_site_label_2
_geom_angle_atom_site_label_3
_geom_angle
C3 N1 C4 123.45(10)
C3 N1 C13 109.37(9)
C13 N1 C4 124.28(9)
C18 N2 C19 124.32(10)
C18 N2 C24 108.93(9)
C24 N2 C19 124.14(10)
H1A C1 H1B 109.5
H1A C1 H1C 109.5
H1B C1 H1C 109.5
C2 C1 H1A 109.5
C2 C1 H1B 109.5
C2 C1 H1C 109.5
C1 C2 C3 121.38(11)
C14 C2 C1 130.89(12)
C14 C2 C3 107.71(10)
O2 C3 N1 125.75(11)
O2 C3 C2 127.55(11)
N1 C3 C2 106.70(10)
C5 C4 N1 122.72(10)
C12 C4 N1 115.27(10)
C12 C4 C5 122.01(11)
C4 C5 C6 124.39(10)
C9 C5 C4 115.11(10)
C9 C5 C6 120.44(10)
C7 C6 C5 113.20(9)
C8 C6 C5 108.60(9)
C8 C6 C7 109.50(10)
C15 C6 C5 111.28(10)
C15 C6 C7 106.79(10)
C15 C6 C8 107.29(10)
C6 C7 H7A 109.5
C6 C7 H7B 109.5
C6 C7 H7C 109.5
H7A C7 H7B 109.5
H7A C7 H7C 109.5
H7B C7 H7C 109.5
C6 C8 H8A 109.5
C6 C8 H8B 109.5
C6 C8 H8C 109.5
H8A C8 H8B 109.5
H8A C8 H8C 109.5
H8B C8 H8C 109.5
C5 C9 H9 118.5
C10 C9 C5 123.00(11)
C10 C9 H9 118.5
C9 C10 H10 119.9
C11 C10 C9 120.24(11)
C11 C10 H10 119.9
C10 C11 H11 120.8
C12 C11 C10 118.44(11)
C12 C11 H11 120.8
C4 C12 H12 119.4
C11 C12 C4 121.13(11)
C11 C12 H12 119.4
O1 C13 N1 124.76(11)
O1 C13 C14 128.95(11)
N1 C13 C14 106.29(10)
C2 C14 C13 109.49(10)
C2 C14 H14 125.3
C13 C14 H14 125.3
C6 C15 H15A 109.5
C6 C15 H15B 109.5
C6 C15 H15C 109.5
H15A C15 H15B 109.5
H15A C15 H15C 109.5
H15B C15 H15C 109.5
H16A C16 H16B 109.5
H16A C16 H16C 109.5
H16B C16 H16C 109.5
C17 C16 H16A 109.5
C17 C16 H16B 109.5
C17 C16 H16C 109.5
C16 C17 C18 121.46(10)
C23 C17 C16 130.61(11)
C23 C17 C18 107.92(10)
O4 C18 N2 125.59(11)
O4 C18 C17 127.52(11)
N2 C18 C17 106.89(9)
C20 C19 N2 122.76(10)
C25 C19 N2 115.32(10)
C25 C19 C20 121.92(11)
C19 C20 C27 123.98(10)
C21 C20 C19 115.47(10)
C21 C20 C27 120.55(10)
C20 C21 H21 118.7
C22 C21 C20 122.69(11)
C22 C21 H21 118.7
C21 C22 H22 119.8
C26 C22 C21 120.43(11)
C26 C22 H22 119.8
C17 C23 H23 125.4
C17 C23 C24 109.24(10)
C24 C23 H23 125.4
O3 C24 N2 124.63(11)
O3 C24 C23 128.87(11)
N2 C24 C23 106.48(10)
C19 C25 H25 119.5
C26 C25 C19 120.98(11)
C26 C25 H25 119.5
C22 C26 H26 120.7
C25 C26 C22 118.52(11)
C25 C26 H26 120.7
C20 C27 C29 110.57(9)
C28 C27 C20 111.26(9)
C28 C27 C29 109.94(9)
C28 C27 C30 106.75(10)
C30 C27 C20 111.62(9)
C30 C27 C29 106.53(9)
C27 C28 H28A 109.5
C27 C28 H28B 109.5
C27 C28 H28C 109.5
H28A C28 H28B 109.5
H28A C28 H28C 109.5
H28B C28 H28C 109.5
C27 C29 H29A 109.5
C27 C29 H29B 109.5
C27 C29 H29C 109.5
H29A C29 H29B 109.5
H29A C29 H29C 109.5
H29B C29 H29C 109.5
C27 C30 H30A 109.5
C27 C30 H30B 109.5
C27 C30 H30C 109.5
H30A C30 H30B 109.5
H30A C30 H30C 109.5
H30B C30 H30C 109.5

loop_
_geom_bond_atom_site_label_1
_geom_bond_atom_site_label_2
_geom_bond_distance
O1 C13 1.2077(15)
O2 C3 1.2093(15)
O3 C24 1.2102(15)
O4 C18 1.2098(14)
N1 C3 1.3961(15)
N1 C4 1.4420(15)
N1 C13 1.4028(15)
N2 C18 1.3917(15)
N2 C19 1.4433(15)
N2 C24 1.4092(15)
C1 H1A 0.9800
C1 H1B 0.9800
C1 H1C 0.9800
C1 C2 1.4859(17)
C2 C3 1.5059(17)
C2 C14 1.3289(18)
C4 C5 1.4072(16)
C4 C12 1.3899(17)
C5 C6 1.5417(16)
C5 C9 1.4018(16)
C6 C7 1.5415(17)
C6 C8 1.5388(17)
C6 C15 1.5385(17)
C7 H7A 0.9800
C7 H7B 0.9800
C7 H7C 0.9800
C8 H8A 0.9800
C8 H8B 0.9800
C8 H8C 0.9800
C9 H9 0.9500
C9 C10 1.3896(17)
C10 H10 0.9500
C10 C11 1.3830(17)
C11 H11 0.9500
C11 C12 1.3804(17)
C12 H12 0.9500
C13 C14 1.4886(16)
C14 H14 0.9500
C15 H15A 0.9800
C15 H15B 0.9800
C15 H15C 0.9800
C16 H16A 0.9800
C16 H16B 0.9800
C16 H16C 0.9800
C16 C17 1.4892(16)
C17 C18 1.5016(16)
C17 C23 1.3283(18)
C19 C20 1.4045(16)
C19 C25 1.3918(17)
C20 C21 1.4024(16)
C20 C27 1.5406(15)
C21 H21 0.9500
C21 C22 1.3876(17)
C22 H22 0.9500
C22 C26 1.3826(18)
C23 H23 0.9500
C23 C24 1.4826(17)
C25 H25 0.9500
C25 C26 1.3811(18)
C26 H26 0.9500
C27 C28 1.5347(16)
C27 C29 1.5413(15)
C27 C30 1.5378(16)
C28 H28A 0.9800
C28 H28B 0.9800
C28 H28C 0.9800
C29 H29A 0.9800
C29 H29B 0.9800
C29 H29C 0.9800
C30 H30A 0.9800
C30 H30B 0.9800
C30 H30C 0.9800
